data_4112173
loop_
_publ_author_name
'Antonio Otero'
'Juan Fern\'andez-Baeza'
'Antonio Anti\~nolo'
'Juan Tejeda'
'Agust\'in Lara-S\'anchez'
'Luis S\'anchez-Barba'
'Ana M. Rodr\'iguez'
'Miguel A. Maestro'

_publ_section_title
;
 An Unprecedented Hybrid Scorpionate/Cyclopentadienyl Ligand
;
_journal_name_full 'Journal of the American Chemical Society'
_journal_page_first 1330
_journal_page_last 1331
_journal_paper_doi 10.1021/ja0391558
_journal_volume 126
_journal_year 2004
_chemical_formula_moiety 'C29 H29 Cl3 N4 Zr, 2(C4 H8 O)'
_chemical_formula_sum 'C37 H45 Cl3 N4 O2 Zr'
_chemical_formula_weight 775.34
_chemical_name_systematic
; 
 ? 
;
_space_group_IT_number 14
_symmetry_cell_setting monoclinic
_symmetry_space_group_name_Hall '-P 2yn'
_symmetry_space_group_name_H-M 'P 1 21/n 1'
_atom_sites_solution_hydrogens geom
_atom_sites_solution_primary direct
_atom_sites_solution_secondary difmap
_audit_creation_method SHELXL-97
_cell_angle_alpha 90.00
_cell_angle_beta 100.935(2)
_cell_angle_gamma 90.00
_cell_formula_units_Z 4
_cell_length_a 12.2220(11)
_cell_length_b 23.628(2)
_cell_length_c 12.8891(12)
_cell_measurement_temperature 173(2)
_cell_volume 3654.5(6)
_computing_cell_refinement 'Bruker SAINT'
_computing_data_collection 'Bruker SMART'
_computing_data_reduction 'Bruker SHELXTL'
_computing_molecular_graphics 'Bruker SHELXTL'
_computing_publication_material 'Bruker SHELXTL'
_computing_structure_refinement 'SHELXL-97 (Sheldrick, 1997)'
_computing_structure_solution 'SHELXS-97 (Sheldrick, 1990)'
_diffrn_ambient_temperature 173(2)
_diffrn_measured_fraction_theta_full 0.999
_diffrn_measured_fraction_theta_max 0.999
_diffrn_measurement_device_type 'CCD area detector'
_diffrn_measurement_method 'phi and omega scans'
_diffrn_radiation_monochromator graphite
_diffrn_radiation_source 'fine-focus sealed tube'
_diffrn_radiation_type MoK\a
_diffrn_radiation_wavelength 0.71073
_diffrn_reflns_av_R_equivalents 0.0454
_diffrn_reflns_av_sigmaI/netI 0.0563
_diffrn_reflns_limit_h_max 14
_diffrn_reflns_limit_h_min -15
_diffrn_reflns_limit_k_max 29
_diffrn_reflns_limit_k_min -21
_diffrn_reflns_limit_l_max 16
_diffrn_reflns_limit_l_min -13
_diffrn_reflns_number 20933
_diffrn_reflns_theta_full 26.39
_diffrn_reflns_theta_max 26.39
_diffrn_reflns_theta_min 1.72
_exptl_absorpt_coefficient_mu 0.558
_exptl_absorpt_correction_T_max 0.9310
_exptl_absorpt_correction_T_min 0.8329
_exptl_absorpt_correction_type Semi-empirical
_exptl_absorpt_process_details SADABS
_exptl_crystal_colour Colourless
_exptl_crystal_density_diffrn 1.409
_exptl_crystal_description Needle
_exptl_crystal_F_000 1608
_exptl_crystal_size_max 0.34
_exptl_crystal_size_mid 0.15
_exptl_crystal_size_min 0.13
_refine_diff_density_max 1.430
_refine_diff_density_min -0.553
_refine_diff_density_rms 0.116
_refine_ls_extinction_method none
_refine_ls_goodness_of_fit_ref 1.038
_refine_ls_hydrogen_treatment mixed
_refine_ls_matrix_type full
_refine_ls_number_parameters 399
_refine_ls_number_reflns 7472
_refine_ls_number_restraints 0
_refine_ls_restrained_S_all 1.038
_refine_ls_R_factor_all 0.0837
_refine_ls_R_factor_gt 0.0538
_refine_ls_shift/su_max 0.003
_refine_ls_shift/su_mean 0.000
_refine_ls_structure_factor_coef Fsqd
_refine_ls_weighting_details 'calc w=1/[\s^2^(Fo^2^)+(0.0912P)^2^+8.2268P] where P=(Fo^2^+2Fc^2^)/3'
_refine_ls_weighting_scheme calc
_refine_ls_wR_factor_gt 0.1530
_refine_ls_wR_factor_ref 0.1716
_reflns_number_gt 5339
_reflns_number_total 7472
_reflns_threshold_expression >2sigma(I)
_cod_data_source_file ja0391558si20031024_052814.cif
_cod_data_source_block jf1
_cod_original_cell_volume 3654.6(6)
_cod_database_code 4112173

loop_
_symmetry_equiv_pos_as_xyz
'x, y, z'
'-x+1/2, y+1/2, -z+1/2'
'-x, -y, -z'
'x-1/2, -y-1/2, z-1/2'

loop_
_atom_site_label
_atom_site_type_symbol
_atom_site_fract_x
_atom_site_fract_y
_atom_site_fract_z
_atom_site_U_iso_or_equiv
_atom_site_adp_type
_atom_site_occupancy
_atom_site_symmetry_multiplicity
_atom_site_calc_flag
_atom_site_refinement_flags
Zr1 Zr 0.52867(3) 0.273795(18) 0.86144(3) 0.01939(14) Uani 1 1 d .
Cl1 Cl 0.39104(9) 0.20121(5) 0.89032(10) 0.0312(3) Uani 1 1 d .
Cl2 Cl 0.65889(10) 0.21024(5) 0.98354(9) 0.0311(3) Uani 1 1 d .
Cl3 Cl 0.52113(11) 0.32622(6) 1.02557(10) 0.0369(3) Uani 1 1 d .
N1 N 0.7088(3) 0.31451(16) 0.8528(3) 0.0231(8) Uani 1 1 d .
N2 N 0.7534(3) 0.30427(15) 0.7635(3) 0.0199(8) Uani 1 1 d .
N3 N 0.5970(3) 0.21592(15) 0.7355(3) 0.0190(8) Uani 1 1 d .
N4 N 0.6378(3) 0.23990(14) 0.6518(3) 0.0176(7) Uani 1 1 d .
C1 C 0.4160(4) 0.2922(2) 0.6788(4) 0.0234(10) Uani 1 1 d .
H1A H 0.4046 0.2650 0.6203 0.028 Uiso 1 1 calc R
C2 C 0.3410(4) 0.3023(2) 0.7467(4) 0.0291(11) Uani 1 1 d .
H2A H 0.2697 0.2829 0.7445 0.035 Uiso 1 1 calc R
C3 C 0.3794(4) 0.3492(2) 0.8092(4) 0.0292(11) Uani 1 1 d .
H3A H 0.3388 0.3683 0.8577 0.035 Uiso 1 1 calc R
C4 C 0.4769(4) 0.3693(2) 0.7793(4) 0.0252(10) Uani 1 1 d .
H4A H 0.5142 0.4052 0.8023 0.030 Uiso 1 1 calc R
C5 C 0.5002(3) 0.33443(18) 0.6963(3) 0.0188(9) Uani 1 1 d .
C6 C 0.5912(3) 0.34406(18) 0.6320(3) 0.0179(9) Uani 1 1 d .
C7 C 0.6832(3) 0.29745(18) 0.6612(3) 0.0197(9) Uani 1 1 d .
H7A H 0.7320 0.3006 0.6092 0.024 Uiso 1 1 calc R
C8 C 0.6362(3) 0.40540(18) 0.6479(3) 0.0209(9) Uani 1 1 d .
C9 C 0.5587(4) 0.44904(19) 0.6309(4) 0.0248(10) Uani 1 1 d .
H9A H 0.4833 0.4401 0.6144 0.030 Uiso 1 1 calc R
C10 C 0.5899(4) 0.5053(2) 0.6376(4) 0.0324(11) Uani 1 1 d .
H10A H 0.5364 0.5338 0.6273 0.039 Uiso 1 1 calc R
C11 C 0.7034(4) 0.5189(2) 0.6602(5) 0.0377(13) Uani 1 1 d .
H11A H 0.7259 0.5566 0.6654 0.045 Uiso 1 1 calc R
C12 C 0.7812(4) 0.4765(2) 0.6745(5) 0.0422(14) Uani 1 1 d .
H12A H 0.8566 0.4856 0.6889 0.051 Uiso 1 1 calc R
C13 C 0.7489(4) 0.4202(2) 0.6677(4) 0.0315(11) Uani 1 1 d .
H13A H 0.8029 0.3919 0.6764 0.038 Uiso 1 1 calc R
C14 C 0.5466(4) 0.34015(18) 0.5099(3) 0.0203(9) Uani 1 1 d .
C15 C 0.6216(4) 0.3479(2) 0.4419(4) 0.0274(10) Uani 1 1 d .
H15A H 0.6970 0.3521 0.4702 0.033 Uiso 1 1 calc R
C16 C 0.5868(4) 0.3494(2) 0.3335(4) 0.0337(11) Uani 1 1 d .
H16A H 0.6387 0.3536 0.2898 0.040 Uiso 1 1 calc R
C17 C 0.4734(4) 0.3445(2) 0.2894(4) 0.0321(11) Uani 1 1 d .
H17A H 0.4492 0.3459 0.2166 0.038 Uiso 1 1 calc R
C18 C 0.3986(4) 0.33757(19) 0.3553(4) 0.0280(10) Uani 1 1 d .
H18A H 0.3232 0.3339 0.3266 0.034 Uiso 1 1 calc R
C19 C 0.4338(4) 0.33592(18) 0.4648(4) 0.0214(9) Uani 1 1 d .
H19A H 0.3815 0.3320 0.5081 0.026 Uiso 1 1 calc R
C20 C 0.7975(4) 0.3257(2) 0.9292(4) 0.0286(10) Uani 1 1 d .
C21 C 0.8957(4) 0.3222(2) 0.8881(4) 0.0302(11) Uani 1 1 d .
H21A H 0.9676 0.3288 0.9251 0.036 Uiso 1 1 calc R
C22 C 0.8667(4) 0.30749(19) 0.7842(4) 0.0251(10) Uani 1 1 d .
C23 C 0.7901(4) 0.3405(2) 1.0397(4) 0.0391(13) Uani 1 1 d .
H23A H 0.7134 0.3403 1.0472 0.059 Uiso 1 1 calc R
H23B H 0.8210 0.3775 1.0561 0.059 Uiso 1 1 calc R
H23C H 0.8311 0.3133 1.0871 0.059 Uiso 1 1 calc R
C24 C 0.9370(4) 0.2972(2) 0.7038(4) 0.0326(11) Uani 1 1 d .
H24A H 0.8902 0.2876 0.6375 0.049 Uiso 1 1 calc R
H24B H 0.9874 0.2665 0.7264 0.049 Uiso 1 1 calc R
H24C H 0.9788 0.3307 0.6953 0.049 Uiso 1 1 calc R
C25 C 0.5900(3) 0.16025(18) 0.7149(3) 0.0205(9) Uani 1 1 d .
C26 C 0.6268(4) 0.1487(2) 0.6216(4) 0.0257(10) Uani 1 1 d .
H26A H 0.6293 0.1133 0.5905 0.031 Uiso 1 1 calc R
C27 C 0.6588(4) 0.19878(19) 0.5839(4) 0.0224(9) Uani 1 1 d .
C28 C 0.5475(4) 0.11736(19) 0.7825(4) 0.0285(10) Uani 1 1 d .
H28A H 0.5266 0.1359 0.8421 0.043 Uiso 1 1 calc R
H28B H 0.6049 0.0901 0.8068 0.043 Uiso 1 1 calc R
H28C H 0.4838 0.0986 0.7421 0.043 Uiso 1 1 calc R
C29 C 0.7064(5) 0.2098(2) 0.4884(4) 0.0344(12) Uani 1 1 d .
H29A H 0.7213 0.2495 0.4837 0.052 Uiso 1 1 calc R
H29B H 0.6543 0.1981 0.4268 0.052 Uiso 1 1 calc R
H29C H 0.7745 0.1889 0.4929 0.052 Uiso 1 1 calc R
O1S O 0.9213(5) 0.5081(3) 0.3467(6) 0.111(2) Uani 1 1 d .
C1S C 0.8955(8) 0.5640(5) 0.3746(11) 0.126(4) Uani 1 1 d .
H1SA H 0.8911 0.5891 0.3144 0.151 Uiso 1 1 calc R
H1SB H 0.9526 0.5781 0.4315 0.151 Uiso 1 1 calc R
C2S C 0.7873(7) 0.5613(3) 0.4086(7) 0.073(2) Uani 1 1 d .
H2SA H 0.7374 0.5902 0.3732 0.088 Uiso 1 1 calc R
H2SB H 0.7968 0.5669 0.4843 0.088 Uiso 1 1 calc R
C3S C 0.7426(6) 0.5044(3) 0.3791(7) 0.072(2) Uani 1 1 d .
H3SA H 0.7077 0.4887 0.4343 0.086 Uiso 1 1 calc R
H3SB H 0.6878 0.5058 0.3139 0.086 Uiso 1 1 calc R
C4S C 0.8388(8) 0.4702(4) 0.3654(12) 0.124(5) Uani 1 1 d .
H4SA H 0.8656 0.4480 0.4284 0.149 Uiso 1 1 calc R
H4SB H 0.8185 0.4446 0.3060 0.149 Uiso 1 1 calc R
O2S O 0.6331(19) 0.0541(9) 0.4105(18) 0.343(10) Uiso 1 1 d .
C5S C 0.7422(15) 0.0552(7) 0.4720(13) 0.152(5) Uiso 1 1 d .
C6S C 0.953(3) 0.0141(15) 0.541(3) 0.338(16) Uiso 1 1 d .
C7S C 0.809(4) 0.003(2) 0.496(4) 0.48(3) Uiso 1 1 d .
C8S C 0.397(2) 0.0143(13) 0.486(2) 0.322(14) Uiso 1 1 d .

loop_
_atom_site_aniso_label
_atom_site_aniso_U_11
_atom_site_aniso_U_22
_atom_site_aniso_U_33
_atom_site_aniso_U_23
_atom_site_aniso_U_13
_atom_site_aniso_U_12
Zr1 0.0169(2) 0.0217(2) 0.0202(2) 0.00160(17) 0.00512(15) 0.00147(16)
Cl1 0.0259(6) 0.0268(6) 0.0447(7) 0.0057(5) 0.0166(5) -0.0002(5)
Cl2 0.0293(6) 0.0335(7) 0.0283(6) 0.0080(5) -0.0006(5) 0.0054(5)
Cl3 0.0401(7) 0.0453(8) 0.0266(6) -0.0074(5) 0.0097(5) 0.0040(6)
N1 0.0206(19) 0.024(2) 0.025(2) 0.0005(16) 0.0030(15) -0.0009(15)
N2 0.0145(17) 0.0210(19) 0.0238(19) 0.0029(15) 0.0024(14) -0.0001(14)
N3 0.0157(17) 0.0200(19) 0.0222(19) 0.0024(14) 0.0055(14) -0.0003(14)
N4 0.0166(17) 0.0162(18) 0.0206(18) 0.0000(14) 0.0051(14) -0.0009(13)
C1 0.018(2) 0.028(2) 0.023(2) 0.0049(18) 0.0011(17) -0.0007(18)
C2 0.014(2) 0.041(3) 0.033(3) 0.014(2) 0.0046(18) 0.0037(19)
C3 0.023(2) 0.035(3) 0.033(3) 0.009(2) 0.015(2) 0.013(2)
C4 0.026(2) 0.023(2) 0.028(2) 0.0039(19) 0.0084(19) 0.0077(19)
C5 0.017(2) 0.021(2) 0.019(2) 0.0032(17) 0.0032(16) 0.0029(16)
C6 0.0129(19) 0.021(2) 0.020(2) 0.0017(17) 0.0032(16) -0.0004(16)
C7 0.015(2) 0.020(2) 0.025(2) 0.0013(18) 0.0057(17) 0.0010(17)
C8 0.019(2) 0.019(2) 0.025(2) -0.0003(18) 0.0052(17) -0.0035(17)
C9 0.018(2) 0.024(2) 0.032(3) 0.0020(19) 0.0040(18) -0.0006(18)
C10 0.035(3) 0.024(3) 0.038(3) 0.001(2) 0.006(2) 0.005(2)
C11 0.032(3) 0.019(2) 0.060(4) 0.001(2) 0.000(2) -0.006(2)
C12 0.025(3) 0.028(3) 0.070(4) 0.007(3) -0.002(2) -0.009(2)
C13 0.019(2) 0.024(3) 0.051(3) 0.007(2) 0.003(2) 0.0037(18)
C14 0.022(2) 0.019(2) 0.020(2) 0.0005(17) 0.0039(17) 0.0023(17)
C15 0.021(2) 0.033(3) 0.029(3) 0.003(2) 0.0071(19) 0.0039(19)
C16 0.040(3) 0.037(3) 0.028(3) 0.004(2) 0.016(2) 0.006(2)
C17 0.046(3) 0.028(3) 0.022(2) -0.003(2) 0.004(2) 0.005(2)
C18 0.030(3) 0.022(2) 0.027(2) -0.0009(19) -0.006(2) 0.0009(19)
C19 0.019(2) 0.022(2) 0.023(2) -0.0005(18) 0.0040(17) -0.0006(17)
C20 0.026(2) 0.025(2) 0.031(3) -0.002(2) -0.004(2) -0.0006(19)
C21 0.016(2) 0.026(3) 0.044(3) 0.002(2) -0.005(2) -0.0040(18)
C22 0.015(2) 0.022(2) 0.037(3) 0.005(2) -0.0002(18) 0.0016(17)
C23 0.033(3) 0.048(3) 0.032(3) -0.012(2) -0.006(2) -0.001(2)
C24 0.016(2) 0.036(3) 0.046(3) 0.007(2) 0.007(2) 0.002(2)
C25 0.013(2) 0.020(2) 0.027(2) 0.0016(18) 0.0004(17) 0.0052(16)
C26 0.020(2) 0.020(2) 0.038(3) -0.004(2) 0.0072(19) 0.0010(18)
C27 0.019(2) 0.018(2) 0.031(2) -0.0006(18) 0.0085(18) 0.0014(17)
C28 0.030(3) 0.020(2) 0.037(3) 0.004(2) 0.011(2) 0.0011(19)
C29 0.041(3) 0.029(3) 0.038(3) -0.007(2) 0.021(2) -0.001(2)
O1S 0.064(4) 0.117(6) 0.164(7) -0.009(5) 0.052(4) 0.016(4)
C1S 0.071(7) 0.103(9) 0.202(14) -0.012(9) 0.022(8) -0.030(6)
C2S 0.087(6) 0.053(4) 0.084(6) 0.000(4) 0.025(5) 0.007(4)
C3S 0.058(4) 0.079(6) 0.082(6) -0.021(4) 0.021(4) 0.000(4)
C4S 0.068(6) 0.071(6) 0.242(15) -0.010(8) 0.055(8) 0.024(5)

loop_
_atom_type_symbol
_atom_type_description
_atom_type_scat_dispersion_real
_atom_type_scat_dispersion_imag
_atom_type_scat_source
C C 0.0033 0.0016 'International Tables Vol C Tables 4.2.6.8 and 6.1.1.4'
H H 0.0000 0.0000 'International Tables Vol C Tables 4.2.6.8 and 6.1.1.4'
N N 0.0061 0.0033 'International Tables Vol C Tables 4.2.6.8 and 6.1.1.4'
Cl Cl 0.1484 0.1585 'International Tables Vol C Tables 4.2.6.8 and 6.1.1.4'
Zr Zr -2.9673 0.5597 'International Tables Vol C Tables 4.2.6.8 and 6.1.1.4'
O O 0.0106 0.0060 'International Tables Vol C Tables 4.2.6.8 and 6.1.1.4'

loop_
_geom_angle_atom_site_label_1
_geom_angle_atom_site_label_2
_geom_angle_atom_site_label_3
_geom_angle
_geom_angle_site_symmetry_3
N3 Zr1 N1 76.02(12) .
N3 Zr1 Cl3 160.66(9) .
N1 Zr1 Cl3 91.27(9) .
N3 Zr1 Cl1 92.33(9) .
N1 Zr1 Cl1 158.32(9) .
Cl3 Zr1 Cl1 94.70(5) .
N3 Zr1 Cl2 79.75(9) .
N1 Zr1 Cl2 78.06(9) .
Cl3 Zr1 Cl2 83.42(5) .
Cl1 Zr1 Cl2 81.94(4) .
N3 Zr1 C4 108.58(13) .
N1 Zr1 C4 77.47(14) .
Cl3 Zr1 C4 82.16(11) .
Cl1 Zr1 C4 123.98(11) .
Cl2 Zr1 C4 151.19(12) .
N3 Zr1 C1 70.43(14) .
N1 Zr1 C1 103.16(13) .
Cl3 Zr1 C1 127.53(11) .
Cl1 Zr1 C1 89.63(11) .
Cl2 Zr1 C1 148.64(11) .
C4 Zr1 C1 53.60(15) .
N3 Zr1 C5 76.30(13) .
N1 Zr1 C5 73.65(13) .
Cl3 Zr1 C5 114.49(10) .
Cl1 Zr1 C5 121.87(10) .
Cl2 Zr1 C5 146.47(10) .
C4 Zr1 C5 32.64(14) .
C1 Zr1 C5 32.57(14) .
N3 Zr1 C3 123.04(14) .
N1 Zr1 C3 108.74(14) .
Cl3 Zr1 C3 74.60(12) .
Cl1 Zr1 C3 92.94(12) .
Cl2 Zr1 C3 156.97(12) .
C4 Zr1 C3 32.14(15) .
C1 Zr1 C3 52.95(16) .
C5 Zr1 C3 53.49(14) .
N3 Zr1 C2 98.47(14) .
N1 Zr1 C2 126.04(14) .
Cl3 Zr1 C2 100.81(12) .
Cl1 Zr1 C2 73.19(11) .
Cl2 Zr1 C2 155.00(12) .
C4 Zr1 C2 53.08(16) .
C1 Zr1 C2 31.90(15) .
C5 Zr1 C2 53.39(14) .
C3 Zr1 C2 31.70(17) .
C20 N1 N2 104.7(4) .
C20 N1 Zr1 131.1(3) .
N2 N1 Zr1 118.2(3) .
C22 N2 N1 111.9(4) .
C22 N2 C7 126.3(4) .
N1 N2 C7 121.4(3) .
C25 N3 N4 105.3(3) .
C25 N3 Zr1 132.7(3) .
N4 N3 Zr1 121.1(2) .
C27 N4 N3 110.2(3) .
C27 N4 C7 126.8(4) .
N3 N4 C7 120.0(3) .
C2 C1 C5 108.7(4) .
C2 C1 Zr1 75.7(3) .
C5 C1 Zr1 73.9(2) .
C3 C2 C1 107.8(4) .
C3 C2 Zr1 73.2(3) .
C1 C2 Zr1 72.4(2) .
C2 C3 C4 108.7(4) .
C2 C3 Zr1 75.1(3) .
C4 C3 Zr1 73.0(3) .
C3 C4 C5 108.1(4) .
C3 C4 Zr1 74.9(3) .
C5 C4 Zr1 74.1(2) .
C1 C5 C4 106.6(4) .
C1 C5 C6 126.8(4) .
C4 C5 C6 126.4(4) .
C1 C5 Zr1 73.5(2) .
C4 C5 Zr1 73.2(2) .
C6 C5 Zr1 122.8(3) .
C5 C6 C8 110.2(3) .
C5 C6 C7 109.2(3) .
C8 C6 C7 113.9(3) .
C5 C6 C14 112.7(3) .
C8 C6 C14 103.6(3) .
C7 C6 C14 107.2(3) .
N2 C7 N4 109.3(3) .
N2 C7 C6 114.6(3) .
N4 C7 C6 112.9(3) .
C9 C8 C13 117.5(4) .
C9 C8 C6 117.3(4) .
C13 C8 C6 124.8(4) .
C10 C9 C8 122.2(4) .
C9 C10 C11 119.0(4) .
C12 C11 C10 119.7(5) .
C11 C12 C13 120.8(5) .
C12 C13 C8 120.7(4) .
C19 C14 C15 117.6(4) .
C19 C14 C6 123.4(4) .
C15 C14 C6 118.6(4) .
C16 C15 C14 121.7(4) .
C15 C16 C17 120.0(5) .
C18 C17 C16 118.9(4) .
C17 C18 C19 121.1(4) .
C14 C19 C18 120.6(4) .
N1 C20 C21 109.9(4) .
N1 C20 C23 124.1(4) .
C21 C20 C23 126.0(4) .
C22 C21 C20 107.8(4) .
N2 C22 C21 105.7(4) .
N2 C22 C24 123.7(4) .
C21 C22 C24 130.6(4) .
N3 C25 C26 110.2(4) .
N3 C25 C28 124.5(4) .
C26 C25 C28 125.3(4) .
C27 C26 C25 107.4(4) .
N4 C27 C26 106.7(4) .
N4 C27 C29 124.0(4) .
C26 C27 C29 129.2(4) .
C4S O1S C1S 110.4(7) .
O1S C1S C2S 107.0(8) .
C1S C2S C3S 105.8(7) .
C4S C3S C2S 105.5(7) .
O1S C4S C3S 106.8(7) .
O2S C5S C7S 122(3) .
C7S C6S C6S 117(4) 3_756
C5S C7S C6S 115(4) .

loop_
_geom_bond_atom_site_label_1
_geom_bond_atom_site_label_2
_geom_bond_distance
_geom_bond_site_symmetry_2
Zr1 N3 2.391(4) .
Zr1 N1 2.424(4) .
Zr1 Cl3 2.4682(13) .
Zr1 Cl1 2.4793(12) .
Zr1 Cl2 2.5129(12) .
Zr1 C4 2.523(4) .
Zr1 C1 2.529(4) .
Zr1 C5 2.534(4) .
Zr1 C3 2.548(4) .
Zr1 C2 2.572(4) .
N1 C20 1.346(6) .
N1 N2 1.384(5) .
N2 C22 1.363(5) .
N2 C7 1.440(5) .
N3 C25 1.342(5) .
N3 N4 1.392(5) .
N4 C27 1.364(6) .
N4 C7 1.465(5) .
C1 C2 1.403(6) .
C1 C5 1.420(6) .
C2 C3 1.398(7) .
C3 C4 1.404(6) .
C4 C5 1.421(6) .
C5 C6 1.525(6) .
C6 C8 1.550(6) .
C6 C7 1.568(6) .
C6 C14 1.568(6) .
C8 C9 1.389(6) .
C8 C13 1.397(6) .
C9 C10 1.382(7) .
C10 C11 1.400(7) .
C11 C12 1.370(7) .
C12 C13 1.386(7) .
C14 C19 1.395(6) .
C14 C15 1.395(6) .
C15 C16 1.381(7) .
C16 C17 1.399(7) .
C17 C18 1.369(7) .
C18 C19 1.396(6) .
C20 C21 1.403(7) .
C20 C23 1.485(7) .
C21 C22 1.363(7) .
C22 C24 1.487(7) .
C25 C26 1.388(6) .
C25 C28 1.493(6) .
C26 C27 1.365(6) .
C27 C29 1.481(7) .
O1S C4S 1.404(11) .
O1S C1S 1.419(12) .
C1S C2S 1.470(12) .
C2S C3S 1.476(10) .
C3S C4S 1.464(10) .
O2S C5S 1.42(2) .
C5S C7S 1.47(5) .
C6S C7S 1.77(5) .
C6S C6S 1.82(5) 3_756

loop_
_geom_torsion_atom_site_label_1
_geom_torsion_atom_site_label_2
_geom_torsion_atom_site_label_3
_geom_torsion_atom_site_label_4
_geom_torsion
_geom_torsion_site_symmetry_1
N3 Zr1 N1 C20 -126.1(4) .
Cl3 Zr1 N1 C20 39.1(4) .
Cl1 Zr1 N1 C20 -67.0(5) .
Cl2 Zr1 N1 C20 -43.9(4) .
C4 Zr1 N1 C20 120.8(4) .
C1 Zr1 N1 C20 168.2(4) .
C5 Zr1 N1 C20 154.3(4) .
C3 Zr1 N1 C20 113.3(4) .
C2 Zr1 N1 C20 143.5(4) .
N3 Zr1 N1 N2 21.9(3) .
Cl3 Zr1 N1 N2 -172.8(3) .
Cl1 Zr1 N1 N2 81.1(4) .
Cl2 Zr1 N1 N2 104.2(3) .
C4 Zr1 N1 N2 -91.1(3) .
C1 Zr1 N1 N2 -43.7(3) .
C5 Zr1 N1 N2 -57.6(3) .
C3 Zr1 N1 N2 -98.6(3) .
C2 Zr1 N1 N2 -68.4(3) .
C20 N1 N2 C22 1.6(5) .
Zr1 N1 N2 C22 -154.1(3) .
C20 N1 N2 C7 -172.2(4) .
Zr1 N1 N2 C7 32.1(5) .
N1 Zr1 N3 C25 142.8(4) .
Cl3 Zr1 N3 C25 92.6(4) .
Cl1 Zr1 N3 C25 -18.7(4) .
Cl2 Zr1 N3 C25 62.6(4) .
C4 Zr1 N3 C25 -145.9(4) .
C1 Zr1 N3 C25 -107.5(4) .
C5 Zr1 N3 C25 -141.0(4) .
C3 Zr1 N3 C25 -113.8(4) .
C2 Zr1 N3 C25 -92.1(4) .
N1 Zr1 N3 N4 -50.0(3) .
Cl3 Zr1 N3 N4 -100.2(4) .
Cl1 Zr1 N3 N4 148.5(3) .
Cl2 Zr1 N3 N4 -130.1(3) .
C4 Zr1 N3 N4 21.4(3) .
C1 Zr1 N3 N4 59.7(3) .
C5 Zr1 N3 N4 26.2(3) .
C3 Zr1 N3 N4 53.5(3) .
C2 Zr1 N3 N4 75.1(3) .
C25 N3 N4 C27 -2.2(4) .
Zr1 N3 N4 C27 -172.5(3) .
C25 N3 N4 C7 -164.0(3) .
Zr1 N3 N4 C7 25.7(4) .
N3 Zr1 C1 C2 150.1(3) .
N1 Zr1 C1 C2 -140.1(3) .
Cl3 Zr1 C1 C2 -38.1(3) .
Cl1 Zr1 C1 C2 57.5(3) .
Cl2 Zr1 C1 C2 131.3(3) .
C4 Zr1 C1 C2 -76.8(3) .
C5 Zr1 C1 C2 -114.7(4) .
C3 Zr1 C1 C2 -36.4(3) .
N3 Zr1 C1 C5 -95.1(3) .
N1 Zr1 C1 C5 -25.4(3) .
Cl3 Zr1 C1 C5 76.6(3) .
Cl1 Zr1 C1 C5 172.3(2) .
Cl2 Zr1 C1 C5 -114.0(3) .
C4 Zr1 C1 C5 37.9(2) .
C3 Zr1 C1 C5 78.3(3) .
C2 Zr1 C1 C5 114.7(4) .
C5 C1 C2 C3 -2.0(5) .
Zr1 C1 C2 C3 65.1(3) .
C5 C1 C2 Zr1 -67.1(3) .
N3 Zr1 C2 C3 -143.9(3) .
N1 Zr1 C2 C3 -65.0(3) .
Cl3 Zr1 C2 C3 34.6(3) .
Cl1 Zr1 C2 C3 126.2(3) .
Cl2 Zr1 C2 C3 132.2(3) .
C4 Zr1 C2 C3 -37.0(3) .
C1 Zr1 C2 C3 -115.6(4) .
C5 Zr1 C2 C3 -78.0(3) .
N3 Zr1 C2 C1 -28.3(3) .
N1 Zr1 C2 C1 50.5(3) .
Cl3 Zr1 C2 C1 150.1(3) .
Cl1 Zr1 C2 C1 -118.2(3) .
Cl2 Zr1 C2 C1 -112.2(3) .
C4 Zr1 C2 C1 78.6(3) .
C5 Zr1 C2 C1 37.5(3) .
C3 Zr1 C2 C1 115.6(4) .
C1 C2 C3 C4 1.2(5) .
Zr1 C2 C3 C4 65.8(3) .
C1 C2 C3 Zr1 -64.6(3) .
N3 Zr1 C3 C2 44.1(3) .
N1 Zr1 C3 C2 129.3(3) .
Cl3 Zr1 C3 C2 -144.7(3) .
Cl1 Zr1 C3 C2 -50.6(3) .
Cl2 Zr1 C3 C2 -126.9(3) .
C4 Zr1 C3 C2 115.4(4) .
C1 Zr1 C3 C2 36.7(3) .
C5 Zr1 C3 C2 77.7(3) .
N3 Zr1 C3 C4 -71.3(3) .
N1 Zr1 C3 C4 13.9(3) .
Cl3 Zr1 C3 C4 99.9(3) .
Cl1 Zr1 C3 C4 -166.0(3) .
Cl2 Zr1 C3 C4 117.8(3) .
C1 Zr1 C3 C4 -78.7(3) .
C5 Zr1 C3 C4 -37.7(3) .
C2 Zr1 C3 C4 -115.4(4) .
C2 C3 C4 C5 0.1(5) .
Zr1 C3 C4 C5 67.3(3) .
C2 C3 C4 Zr1 -67.2(3) .
N3 Zr1 C4 C3 123.1(3) .
N1 Zr1 C4 C3 -166.5(3) .
Cl3 Zr1 C4 C3 -73.5(3) .
Cl1 Zr1 C4 C3 16.9(3) .
Cl2 Zr1 C4 C3 -134.1(3) .
C1 Zr1 C4 C3 76.5(3) .
C5 Zr1 C4 C3 114.3(4) .
C2 Zr1 C4 C3 36.4(3) .
N3 Zr1 C4 C5 8.8(3) .
N1 Zr1 C4 C5 79.2(3) .
Cl3 Zr1 C4 C5 172.2(3) .
Cl1 Zr1 C4 C5 -97.4(2) .
Cl2 Zr1 C4 C5 111.6(3) .
C1 Zr1 C4 C5 -37.8(2) .
C3 Zr1 C4 C5 -114.3(4) .
C2 Zr1 C4 C5 -77.9(3) .
C2 C1 C5 C4 2.1(5) .
Zr1 C1 C5 C4 -66.3(3) .
C2 C1 C5 C6 -172.6(4) .
Zr1 C1 C5 C6 119.0(4) .
C2 C1 C5 Zr1 68.4(3) .
C3 C4 C5 C1 -1.3(5) .
Zr1 C4 C5 C1 66.5(3) .
C3 C4 C5 C6 173.4(4) .
Zr1 C4 C5 C6 -118.8(4) .
C3 C4 C5 Zr1 -67.8(3) .
N3 Zr1 C5 C1 75.0(3) .
N1 Zr1 C5 C1 154.2(3) .
Cl3 Zr1 C5 C1 -122.0(2) .
Cl1 Zr1 C5 C1 -9.1(3) .
Cl2 Zr1 C5 C1 120.6(3) .
C4 Zr1 C5 C1 -113.6(4) .
C3 Zr1 C5 C1 -76.5(3) .
C2 Zr1 C5 C1 -36.7(3) .
N3 Zr1 C5 C4 -171.4(3) .
N1 Zr1 C5 C4 -92.2(3) .
Cl3 Zr1 C5 C4 -8.5(3) .
Cl1 Zr1 C5 C4 104.4(3) .
Cl2 Zr1 C5 C4 -125.8(2) .
C1 Zr1 C5 C4 113.6(4) .
C3 Zr1 C5 C4 37.1(3) .
C2 Zr1 C5 C4 76.9(3) .
N3 Zr1 C5 C6 -48.6(3) .
N1 Zr1 C5 C6 30.6(3) .
Cl3 Zr1 C5 C6 114.4(3) .
Cl1 Zr1 C5 C6 -132.7(3) .
Cl2 Zr1 C5 C6 -3.0(4) .
C4 Zr1 C5 C6 122.8(5) .
C1 Zr1 C5 C6 -123.6(5) .
C3 Zr1 C5 C6 159.9(4) .
C2 Zr1 C5 C6 -160.3(4) .
C1 C5 C6 C8 158.6(4) .
C4 C5 C6 C8 -15.0(6) .
Zr1 C5 C6 C8 -107.8(3) .
C1 C5 C6 C7 -75.6(5) .
C4 C5 C6 C7 110.7(5) .
Zr1 C5 C6 C7 17.9(5) .
C1 C5 C6 C14 43.5(6) .
C4 C5 C6 C14 -130.2(4) .
Zr1 C5 C6 C14 137.0(3) .
C22 N2 C7 N4 107.4(5) .
N1 N2 C7 N4 -79.7(4) .
C22 N2 C7 C6 -124.7(4) .
N1 N2 C7 C6 48.1(5) .
C27 N4 C7 N2 -114.9(4) .
N3 N4 C7 N2 43.7(5) .
C27 N4 C7 C6 116.3(4) .
N3 N4 C7 C6 -85.1(4) .
C5 C6 C7 N2 -73.1(4) .
C8 C6 C7 N2 50.5(5) .
C14 C6 C7 N2 164.4(3) .
C5 C6 C7 N4 52.9(5) .
C8 C6 C7 N4 176.4(3) .
C14 C6 C7 N4 -69.6(4) .
C5 C6 C8 C9 -52.5(5) .
C7 C6 C8 C9 -175.6(4) .
C14 C6 C8 C9 68.3(5) .
C5 C6 C8 C13 134.2(5) .
C7 C6 C8 C13 11.1(6) .
C14 C6 C8 C13 -105.0(5) .
C13 C8 C9 C10 -2.9(7) .
C6 C8 C9 C10 -176.7(4) .
C8 C9 C10 C11 1.4(8) .
C9 C10 C11 C12 0.4(8) .
C10 C11 C12 C13 -0.5(9) .
C11 C12 C13 C8 -1.1(9) .
C9 C8 C13 C12 2.7(8) .
C6 C8 C13 C12 176.0(5) .
C5 C6 C14 C19 8.1(6) .
C8 C6 C14 C19 -111.0(4) .
C7 C6 C14 C19 128.3(4) .
C5 C6 C14 C15 -179.7(4) .
C8 C6 C14 C15 61.2(5) .
C7 C6 C14 C15 -59.5(5) .
C19 C14 C15 C16 -2.2(7) .
C6 C14 C15 C16 -174.9(4) .
C14 C15 C16 C17 1.6(8) .
C15 C16 C17 C18 -0.8(8) .
C16 C17 C18 C19 0.6(7) .
C15 C14 C19 C18 2.0(6) .
C6 C14 C19 C18 174.4(4) .
C17 C18 C19 C14 -1.3(7) .
N2 N1 C20 C21 -0.3(5) .
Zr1 N1 C20 C21 150.9(3) .
N2 N1 C20 C23 178.7(5) .
Zr1 N1 C20 C23 -30.1(7) .
N1 C20 C21 C22 -1.1(6) .
C23 C20 C21 C22 180.0(5) .
N1 N2 C22 C21 -2.3(5) .
C7 N2 C22 C21 171.2(4) .
N1 N2 C22 C24 178.6(4) .
C7 N2 C22 C24 -7.9(7) .
C20 C21 C22 N2 2.0(5) .
C20 C21 C22 C24 -179.0(5) .
N4 N3 C25 C26 0.9(5) .
Zr1 N3 C25 C26 169.6(3) .
N4 N3 C25 C28 -178.5(4) .
Zr1 N3 C25 C28 -9.8(6) .
N3 C25 C26 C27 0.7(5) .
C28 C25 C26 C27 -179.9(4) .
N3 N4 C27 C26 2.7(5) .
C7 N4 C27 C26 162.9(4) .
N3 N4 C27 C29 -177.9(4) .
C7 N4 C27 C29 -17.6(7) .
C25 C26 C27 N4 -2.0(5) .
C25 C26 C27 C29 178.5(5) .
C4S O1S C1S C2S -2.6(14) .
O1S C1S C2S C3S -10.9(12) .
C1S C2S C3S C4S 19.7(12) .
C1S O1S C4S C3S 15.1(14) .
C2S C3S C4S O1S -21.5(12) .
O2S C5S C7S C6S 163(2) .
C6S C6S C7S C5S -117(4) 3_756
